data_2109047
loop_
_publ_author_name
'Ragusa, Arianna C.'
'Peloquin, Andrew J.'
'Shahani, Marjan M.'
'Dowling, Keri N.'
'Golen, James A.'
'McMillen, Colin D.'
'Rabinovich, Daniel'
'Pennington, William T.'

_publ_section_title
;
 Heterocyclic 1,3-diazepine-based thiones and selones as versatile
 halogen-bond acceptors
;
_journal_coeditor_code RM5061
_journal_issue 5
_journal_name_full 'Acta Crystallographica Section B'
_journal_page_first
;
;
_journal_paper_doi 10.1107/S2052520622008150
_journal_volume 78
_journal_year 2022
_chemical_formula_moiety 'C23 H30 N2 Se, C2 H3 N'
_chemical_formula_sum 'C25 H33 N3 Se'
_chemical_formula_weight 454.50
_space_group_crystal_system monoclinic
_space_group_IT_number 14
_space_group_name_Hall '-P 2ybc'
_space_group_name_H-M_alt 'P 1 21/c 1'
_atom_sites_solution_hydrogens geom
_atom_sites_solution_primary dual
_atom_sites_solution_secondary difmap
_audit_creation_date 2021-11-01
_audit_creation_method
;
Olex2 1.5
(compiled 2021.10.07 svn.r9718050b for OlexSys, GUI svn.r6410)
;
_cell_angle_alpha 90
_cell_angle_beta 113.1557(7)
_cell_angle_gamma 90
_cell_formula_units_Z 4
_cell_length_a 13.1365(3)
_cell_length_b 13.3024(2)
_cell_length_c 14.2478(3)
_cell_measurement_reflns_used 9757
_cell_measurement_temperature 100(2)
_cell_measurement_theta_max 27.49
_cell_measurement_theta_min 2.18
_cell_volume 2289.18(8)
_computing_cell_refinement 'SAINT V8.38A (Bruker AXS Inc., 2017)'
_computing_data_collection 'APEX3 v2017.3-0 (Bruker AXS Inc., 2017)'
_computing_data_reduction 'SAINT V8.38A (Bruker AXS Inc., 2017)'
_computing_molecular_graphics 'Mercury (Macrae <i>et al.</i>, 2008)'
_computing_publication_material 'Olex2 1.5 (Dolomanov <i>et al.</i>, 2009)'
_computing_structure_refinement 'SHELXL 2018/3 (Sheldrick, 2015<i>b</i>)'
_computing_structure_solution 'SHELXT 2018/2 (Sheldrick, 2015<i>a</i>)'
_diffrn_ambient_temperature 100.02
_diffrn_measured_fraction_theta_full 0.998
_diffrn_measured_fraction_theta_max 0.998
_diffrn_measurement_device_type 'Bruker D8 Venture Photon 2'
_diffrn_measurement_method '\f and \w scans'
_diffrn_radiation_type MoK\a
_diffrn_radiation_wavelength 0.71073
_diffrn_reflns_av_R_equivalents 0.0458
_diffrn_reflns_av_unetI/netI 0.0238
_diffrn_reflns_Laue_measured_fraction_full 0.998
_diffrn_reflns_Laue_measured_fraction_max 0.998
_diffrn_reflns_limit_h_max 17
_diffrn_reflns_limit_h_min -17
_diffrn_reflns_limit_k_max 17
_diffrn_reflns_limit_k_min -17
_diffrn_reflns_limit_l_max 18
_diffrn_reflns_limit_l_min -18
_diffrn_reflns_number 40871
_diffrn_reflns_point_group_measured_fraction_full 0.998
_diffrn_reflns_point_group_measured_fraction_max 0.998
_diffrn_reflns_theta_full 25.242
_diffrn_reflns_theta_max 27.500
_diffrn_reflns_theta_min 2.182
_diffrn_source 'Incoatec I\mS'
_diffrn_source_current 1.0
_diffrn_source_power 0.05
_diffrn_source_voltage 50.0
_diffrn_standards_number 0
_exptl_absorpt_coefficient_mu 1.656
_exptl_absorpt_correction_T_max 0.7456
_exptl_absorpt_correction_T_min 0.6825
_exptl_absorpt_correction_type multi-scan
_exptl_absorpt_process_details 'SADABS v2016/2 (Bruker AXS Inc., 2017)'
_exptl_crystal_colour yellow
_exptl_crystal_colour_primary yellow
_exptl_crystal_density_diffrn 1.319
_exptl_crystal_density_meas ?
_exptl_crystal_density_method 'not measured'
_exptl_crystal_description block
_exptl_crystal_F_000 952
_exptl_crystal_size_max 0.233
_exptl_crystal_size_mid 0.192
_exptl_crystal_size_min 0.101
_exptl_transmission_factor_max 'not measured'
_exptl_transmission_factor_min 'not measured'
_refine_diff_density_max 0.356
_refine_diff_density_min -0.333
_refine_diff_density_rms 0.054
_refine_ls_extinction_method none
_refine_ls_goodness_of_fit_ref 1.078
_refine_ls_hydrogen_treatment constr
_refine_ls_matrix_type full
_refine_ls_number_parameters 288
_refine_ls_number_reflns 5251
_refine_ls_number_restraints 36
_refine_ls_restrained_S_all 1.074
_refine_ls_R_factor_all 0.0332
_refine_ls_R_factor_gt 0.0257
_refine_ls_shift/su_max 0.003
_refine_ls_shift/su_mean 0.000
_refine_ls_structure_factor_coef Fsqd
_refine_ls_weighting_details 'w=1/[\s^2^(Fo^2^)+(0.0125P)^2^+1.9573P] where P=(Fo^2^+2Fc^2^)/3'
_refine_ls_weighting_scheme calc
_refine_ls_wR_factor_gt 0.0563
_refine_ls_wR_factor_ref 0.0611
_reflns_Friedel_coverage 0.000
_reflns_number_gt 4637
_reflns_number_total 5251
_reflns_threshold_expression 'I > 2\s(I)'
_cod_data_source_file rm5061sup1.cif
_cod_data_source_block SDiazMesSe_MeCN
_cod_depositor_comments
;
The following automatic conversions were performed:

data item '_exptl_crystal_density_meas' value 'not measured' was
changed to '?' -- the value is perceived as not measured.

Automatic conversion script
Id: cif_fix_values 7556 2019-12-06 15:28:31Z antanas 
;
_cod_database_code 2109047
_shelx_shelxl_version_number 2016/6
_shelx_space_group_comment
;
The symmetry employed for this shelxl refinement is uniquely defined
by the following loop, which should always be used as a source of
symmetry information in preference to the above space-group names.
They are only intended as comments.
;
_shelx_estimated_absorpt_t_max 0.851
_shelx_estimated_absorpt_t_min 0.699
_olex2_refinement_description
;
1. Fixed Uiso
 At 1.2 times of:
  All C(H) groups, All C(H,H) groups
 At 1.5 times of:
  All C(H,H,H) groups
2. Shared sites
{C3, C3B}
3. Uiso/Uaniso restraints and constraints
C4 \\sim C4B \\sim C5 \\sim C5B: within 2A with sigma of 0.01 and sigma for
terminal atoms of 0.02 within 2A
Uanis(C3) = Uanis(C3B)
4. Others
 Sof(C3B)=Sof(H3BA)=Sof(H3BB)=Sof(C4B)=Sof(H4BA)=Sof(H4BB)=Sof(C5B)=Sof(H5BA)=
 Sof(H5BB)=1-FVAR(1)
 Sof(C3)=Sof(H3A)=Sof(H3B)=Sof(C4)=Sof(H4A)=Sof(H4B)=Sof(C5)=Sof(H5A)=Sof(H5B)=
 FVAR(1)
5.a Secondary CH2 refined with riding coordinates:
 C2(H2A,H2B), C3(H3A,H3B), C3B(H3BA,H3BB), C4(H4A,H4B), C4B(H4BA,H4BB), C5(H5A,
 H5B), C5B(H5BA,H5BB)
5.b Aromatic/amide H refined with riding coordinates:
 C8(H8), C10(H10), C17(H17), C19(H19)
5.c Idealised Me refined as rotating group:
 C12(H12A,H12B,H12C), C13(H13A,H13B,H13C), C14(H14A,H14B,H14C), C21(H21A,H21B,
 H21C), C22(H22A,H22B,H22C), C23(H23A,H23B,H23C), C25(H25A,H25B,H25C)
;
_olex2_submission_special_instructions 'No special instructions were received'

loop_
_space_group_symop_operation_xyz
'x, y, z'
'-x, y+1/2, -z+1/2'
'-x, -y, -z'
'x, -y-1/2, z-1/2'

loop_
_atom_site_label
_atom_site_type_symbol
_atom_site_fract_x
_atom_site_fract_y
_atom_site_fract_z
_atom_site_U_iso_or_equiv
_atom_site_adp_type
_atom_site_occupancy
_atom_site_site_symmetry_order
_atom_site_calc_flag
_atom_site_refinement_flags_posn
_atom_site_refinement_flags_adp
_atom_site_refinement_flags_occupancy
_atom_site_disorder_assembly
_atom_site_disorder_group
Se1 Se 0.44339(2) 0.35467(2) 0.58253(2) 0.01973(5) Uani 1 1 d . . . . .
N1 N 0.28687(10) 0.24512(10) 0.62785(9) 0.0161(3) Uani 1 1 d . . . . .
N2 N 0.46935(11) 0.21612(10) 0.73881(11) 0.0213(3) Uani 1 1 d . . . . .
C1 C 0.39611(13) 0.26432(11) 0.65558(12) 0.0172(3) Uani 1 1 d . . . . .
C2 C 0.24099(13) 0.20892(12) 0.70159(12) 0.0188(3) Uani 1 1 d . . . . .
H2A H 0.162063 0.228586 0.676798 0.023 Uiso 1 1 calc R U . A 1
H2B H 0.280551 0.242782 0.767936 0.023 Uiso 1 1 calc R U . A 1
C3 C 0.24979(14) 0.09602(13) 0.71822(14) 0.0249(4) Uani 0.367(5) 1 d . . P B 1
H3A H 0.229112 0.060344 0.652320 0.030 Uiso 0.367(5) 1 calc R U P B 1
H3B H 0.200194 0.073442 0.751383 0.030 Uiso 0.367(5) 1 calc R U P B 1
C3B C 0.24979(14) 0.09602(13) 0.71822(14) 0.0249(4) Uani 0.633(5) 1 d . . P B 2
H3BA H 0.238342 0.079486 0.781118 0.030 Uiso 0.633(5) 1 calc R U P B 2
H3BB H 0.190978 0.062271 0.660168 0.030 Uiso 0.633(5) 1 calc R U P B 2
C4 C 0.3775(4) 0.0740(3) 0.7910(4) 0.0212(11) Uani 0.367(5) 1 d . U P B 1
H4A H 0.397775 0.113169 0.854907 0.025 Uiso 0.367(5) 1 calc R U P B 1
H4B H 0.386508 0.001783 0.809187 0.025 Uiso 0.367(5) 1 calc R U P B 1
C4B C 0.3613(2) 0.0575(2) 0.7277(2) 0.0204(7) Uani 0.633(5) 1 d . U P B 2
H4BA H 0.363737 0.054038 0.659173 0.024 Uiso 0.633(5) 1 calc R U P B 2
H4BB H 0.372806 -0.011230 0.756732 0.024 Uiso 0.633(5) 1 calc R U P B 2
C5 C 0.4536(4) 0.1018(3) 0.7391(4) 0.0185(11) Uani 0.367(5) 1 d . U P B 1
H5A H 0.422354 0.076777 0.667898 0.022 Uiso 0.367(5) 1 calc R U P B 1
H5B H 0.526456 0.069135 0.774958 0.022 Uiso 0.367(5) 1 calc R U P B 1
C5B C 0.4524(2) 0.1260(2) 0.7958(2) 0.0193(7) Uani 0.633(5) 1 d . U P B 2
H5BA H 0.433628 0.149539 0.852944 0.023 Uiso 0.633(5) 1 calc R U P B 2
H5BB H 0.522381 0.087522 0.825080 0.023 Uiso 0.633(5) 1 calc R U P B 2
C6 C 0.20736(12) 0.28483(12) 0.53284(11) 0.0160(3) Uani 1 1 d . . . . .
C7 C 0.15910(12) 0.37867(12) 0.53314(12) 0.0175(3) Uani 1 1 d . . . . .
C8 C 0.08250(12) 0.41582(12) 0.44127(12) 0.0187(3) Uani 1 1 d . . . . .
H8 H 0.049180 0.479378 0.440462 0.022 Uiso 1 1 calc R U . . .
C9 C 0.05335(12) 0.36221(12) 0.35034(12) 0.0184(3) Uani 1 1 d . . . . .
C10 C 0.10020(12) 0.26774(12) 0.35358(12) 0.0181(3) Uani 1 1 d . . . . .
H10 H 0.078740 0.229323 0.292621 0.022 Uiso 1 1 calc R U . . .
C11 C 0.17782(12) 0.22801(12) 0.44398(12) 0.0172(3) Uani 1 1 d . . . . .
C12 C 0.19143(14) 0.44013(13) 0.62932(12) 0.0237(3) Uani 1 1 d . . . . .
H12A H 0.169388 0.510262 0.611603 0.036 Uiso 1 1 calc R U . . .
H12B H 0.271797 0.436567 0.667311 0.036 Uiso 1 1 calc R U . . .
H12C H 0.154138 0.413551 0.671618 0.036 Uiso 1 1 calc R U . . .
C13 C -0.02406(13) 0.40737(14) 0.25048(12) 0.0234(3) Uani 1 1 d . . . . .
H13A H -0.088689 0.435953 0.258942 0.035 Uiso 1 1 calc R U . . .
H13B H -0.048286 0.354999 0.197891 0.035 Uiso 1 1 calc R U . . .
H13C H 0.014561 0.460457 0.229806 0.035 Uiso 1 1 calc R U . . .
C14 C 0.22918(14) 0.12664(12) 0.44389(13) 0.0227(3) Uani 1 1 d . . . . .
H14A H 0.309892 0.133508 0.470215 0.034 Uiso 1 1 calc R U . . .
H14B H 0.201674 0.100365 0.374036 0.034 Uiso 1 1 calc R U . . .
H14C H 0.209353 0.080169 0.487356 0.034 Uiso 1 1 calc R U . . .
C15 C 0.58038(12) 0.25532(12) 0.78975(12) 0.0189(3) Uani 1 1 d . . . . .
C16 C 0.59968(13) 0.32537(12) 0.86766(12) 0.0202(3) Uani 1 1 d . . . . .
C17 C 0.70831(14) 0.35784(13) 0.92191(12) 0.0221(3) Uani 1 1 d . . . . .
H17 H 0.722717 0.404635 0.975998 0.027 Uiso 1 1 calc R U . . .
C18 C 0.79588(13) 0.32364(13) 0.89901(13) 0.0222(3) Uani 1 1 d . . . . .
C19 C 0.77327(13) 0.25401(13) 0.82044(12) 0.0216(3) Uani 1 1 d . . . . .
H19 H 0.832340 0.230125 0.803889 0.026 Uiso 1 1 calc R U . . .
C20 C 0.66649(13) 0.21832(12) 0.76533(12) 0.0211(3) Uani 1 1 d . . . . .
C21 C 0.50612(14) 0.36652(14) 0.89236(13) 0.0256(4) Uani 1 1 d . . . . .
H21A H 0.534310 0.419661 0.943789 0.038 Uiso 1 1 calc R U . . .
H21B H 0.474426 0.312396 0.919020 0.038 Uiso 1 1 calc R U . . .
H21C H 0.448837 0.394234 0.830324 0.038 Uiso 1 1 calc R U . . .
C22 C 0.91285(14) 0.36019(15) 0.95683(14) 0.0300(4) Uani 1 1 d . . . . .
H22A H 0.912669 0.414434 1.003306 0.045 Uiso 1 1 calc R U . . .
H22B H 0.943119 0.385324 0.908463 0.045 Uiso 1 1 calc R U . . .
H22C H 0.958675 0.304515 0.996261 0.045 Uiso 1 1 calc R U . . .
C23 C 0.64518(15) 0.14426(14) 0.67956(14) 0.0312(4) Uani 1 1 d . . . . .
H23A H 0.710600 0.140119 0.662776 0.047 Uiso 1 1 calc R U . . .
H23B H 0.581416 0.166603 0.619380 0.047 Uiso 1 1 calc R U . . .
H23C H 0.629677 0.077905 0.700787 0.047 Uiso 1 1 calc R U . . .
N3 N 0.07928(16) 0.66649(14) 0.36865(15) 0.0471(5) Uani 1 1 d . . . . .
C24 C 0.17011(17) 0.64243(14) 0.40537(14) 0.0313(4) Uani 1 1 d . . . . .
C25 C 0.28509(16) 0.61080(15) 0.45398(16) 0.0335(4) Uani 1 1 d . . . . .
H25A H 0.320731 0.645878 0.519306 0.050 Uiso 1 1 calc R U . . .
H25B H 0.323767 0.627122 0.409489 0.050 Uiso 1 1 calc R U . . .
H25C H 0.288256 0.538100 0.465909 0.050 Uiso 1 1 calc R U . . .

loop_
_atom_site_aniso_label
_atom_site_aniso_U_11
_atom_site_aniso_U_22
_atom_site_aniso_U_33
_atom_site_aniso_U_23
_atom_site_aniso_U_13
_atom_site_aniso_U_12
Se1 0.01439(8) 0.02322(9) 0.02095(8) 0.00366(6) 0.00629(6) -0.00069(6)
N1 0.0141(6) 0.0181(6) 0.0157(6) 0.0013(5) 0.0055(5) 0.0007(5)
N2 0.0135(6) 0.0189(7) 0.0270(7) 0.0073(6) 0.0031(5) -0.0004(5)
C1 0.0158(7) 0.0155(7) 0.0190(7) -0.0023(6) 0.0054(6) 0.0007(6)
C2 0.0172(7) 0.0222(8) 0.0184(7) 0.0013(6) 0.0087(6) 0.0017(6)
C3 0.0246(8) 0.0247(9) 0.0299(9) 0.0061(7) 0.0154(7) 0.0001(7)
C3B 0.0246(8) 0.0247(9) 0.0299(9) 0.0061(7) 0.0154(7) 0.0001(7)
C4 0.021(2) 0.020(2) 0.024(3) 0.0034(18) 0.0091(18) 0.0033(17)
C4B 0.0218(13) 0.0167(12) 0.0204(15) -0.0001(10) 0.0059(11) -0.0024(10)
C5 0.018(2) 0.015(2) 0.020(2) -0.0003(17) 0.0058(17) -0.0002(16)
C5B 0.0209(12) 0.0165(13) 0.0176(14) 0.0041(10) 0.0046(10) 0.0005(10)
C6 0.0113(7) 0.0198(7) 0.0162(7) 0.0022(6) 0.0049(6) -0.0001(6)
C7 0.0135(7) 0.0196(8) 0.0194(7) -0.0007(6) 0.0064(6) -0.0008(6)
C8 0.0140(7) 0.0208(8) 0.0219(8) 0.0020(6) 0.0075(6) 0.0022(6)
C9 0.0129(7) 0.0247(8) 0.0178(7) 0.0026(6) 0.0063(6) -0.0008(6)
C10 0.0154(7) 0.0231(8) 0.0161(7) -0.0014(6) 0.0064(6) -0.0039(6)
C11 0.0140(7) 0.0192(7) 0.0195(7) 0.0001(6) 0.0080(6) -0.0014(6)
C12 0.0212(8) 0.0241(8) 0.0220(8) -0.0035(7) 0.0043(7) 0.0059(7)
C13 0.0179(8) 0.0305(9) 0.0199(8) 0.0034(7) 0.0055(6) 0.0021(7)
C14 0.0249(8) 0.0220(8) 0.0202(8) -0.0001(6) 0.0077(7) 0.0031(7)
C15 0.0136(7) 0.0204(8) 0.0195(7) 0.0059(6) 0.0032(6) 0.0000(6)
C16 0.0188(8) 0.0229(8) 0.0198(7) 0.0059(6) 0.0086(6) 0.0024(6)
C17 0.0223(8) 0.0249(8) 0.0185(7) -0.0024(6) 0.0073(6) -0.0004(7)
C18 0.0172(8) 0.0253(8) 0.0218(8) 0.0005(7) 0.0053(6) -0.0018(6)
C19 0.0152(7) 0.0262(9) 0.0220(8) -0.0006(7) 0.0059(6) 0.0025(6)
C20 0.0189(8) 0.0196(8) 0.0205(8) 0.0001(6) 0.0031(6) 0.0022(6)
C21 0.0210(8) 0.0323(10) 0.0248(8) 0.0034(7) 0.0104(7) 0.0053(7)
C22 0.0189(8) 0.0383(10) 0.0304(9) -0.0074(8) 0.0071(7) -0.0067(7)
C23 0.0230(9) 0.0303(10) 0.0308(9) -0.0105(8) 0.0005(7) 0.0054(7)
N3 0.0389(10) 0.0387(10) 0.0461(11) 0.0150(8) -0.0021(9) -0.0018(8)
C24 0.0371(11) 0.0256(9) 0.0256(9) 0.0043(7) 0.0063(8) -0.0068(8)
C25 0.0295(10) 0.0319(10) 0.0390(11) -0.0060(8) 0.0132(8) -0.0058(8)

loop_
_atom_type_symbol
_atom_type_description
_atom_type_scat_dispersion_real
_atom_type_scat_dispersion_imag
_atom_type_scat_source
C C 0.0033 0.0016 'International Tables Vol C Tables 4.2.6.8 and 6.1.1.4'
H H 0.0000 0.0000 'International Tables Vol C Tables 4.2.6.8 and 6.1.1.4'
N N 0.0061 0.0033 'International Tables Vol C Tables 4.2.6.8 and 6.1.1.4'
Se Se -0.0929 2.2259 'International Tables Vol C Tables 4.2.6.8 and 6.1.1.4'

loop_
_geom_angle_atom_site_label_1
_geom_angle_atom_site_label_2
_geom_angle_atom_site_label_3
_geom_angle
_geom_angle_site_symmetry_1
_geom_angle_site_symmetry_3
_geom_angle_publ_flag
C1 N1 C2 122.27(13) . . ?
C1 N1 C6 119.78(13) . . ?
C6 N1 C2 115.91(12) . . ?
C1 N2 C5 114.8(2) . . ?
C1 N2 C5B 129.74(15) . . ?
C1 N2 C15 119.73(13) . . ?
C15 N2 C5 117.8(2) . . ?
C15 N2 C5B 110.40(14) . . ?
N1 C1 Se1 120.66(11) . . ?
N1 C1 N2 118.10(14) . . ?
N2 C1 Se1 121.23(12) . . ?
N1 C2 H2A 108.8 . . ?
N1 C2 H2B 108.8 . . ?
N1 C2 C3 113.88(13) . . ?
N1 C2 C3B 113.88(13) . . ?
H2A C2 H2B 107.7 . . ?
C3 C2 H2A 108.8 . . ?
C3 C2 H2B 108.8 . . ?
C2 C3 H3A 110.5 . . ?
C2 C3 H3B 110.5 . . ?
C2 C3 C4 106.0(2) . . ?
H3A C3 H3B 108.7 . . ?
C4 C3 H3A 110.5 . . ?
C4 C3 H3B 110.5 . . ?
C2 C3B H3BA 109.4 . . ?
C2 C3B H3BB 109.4 . . ?
H3BA C3B H3BB 108.0 . . ?
C4B C3B C2 111.26(16) . . ?
C4B C3B H3BA 109.4 . . ?
C4B C3B H3BB 109.4 . . ?
C3 C4 H4A 109.4 . . ?
C3 C4 H4B 109.4 . . ?
H4A C4 H4B 108.0 . . ?
C5 C4 C3 111.3(4) . . ?
C5 C4 H4A 109.4 . . ?
C5 C4 H4B 109.4 . . ?
C3B C4B H4BA 109.6 . . ?
C3B C4B H4BB 109.6 . . ?
C3B C4B C5B 110.3(2) . . ?
H4BA C4B H4BB 108.1 . . ?
C5B C4B H4BA 109.6 . . ?
C5B C4B H4BB 109.6 . . ?
N2 C5 H5A 109.4 . . ?
N2 C5 H5B 109.4 . . ?
C4 C5 N2 111.1(4) . . ?
C4 C5 H5A 109.4 . . ?
C4 C5 H5B 109.4 . . ?
H5A C5 H5B 108.0 . . ?
N2 C5B C4B 112.3(2) . . ?
N2 C5B H5BA 109.1 . . ?
N2 C5B H5BB 109.1 . . ?
C4B C5B H5BA 109.1 . . ?
C4B C5B H5BB 109.1 . . ?
H5BA C5B H5BB 107.9 . . ?
C7 C6 N1 118.94(14) . . ?
C11 C6 N1 119.57(14) . . ?
C11 C6 C7 121.46(14) . . ?
C6 C7 C12 121.36(14) . . ?
C8 C7 C6 118.34(14) . . ?
C8 C7 C12 120.27(14) . . ?
C7 C8 H8 119.2 . . ?
C7 C8 C9 121.70(15) . . ?
C9 C8 H8 119.2 . . ?
C8 C9 C13 120.60(15) . . ?
C10 C9 C8 118.34(14) . . ?
C10 C9 C13 121.03(15) . . ?
C9 C10 H10 119.1 . . ?
C9 C10 C11 121.73(15) . . ?
C11 C10 H10 119.1 . . ?
C6 C11 C10 118.38(14) . . ?
C6 C11 C14 121.42(14) . . ?
C10 C11 C14 120.19(14) . . ?
C7 C12 H12A 109.5 . . ?
C7 C12 H12B 109.5 . . ?
C7 C12 H12C 109.5 . . ?
H12A C12 H12B 109.5 . . ?
H12A C12 H12C 109.5 . . ?
H12B C12 H12C 109.5 . . ?
C9 C13 H13A 109.5 . . ?
C9 C13 H13B 109.5 . . ?
C9 C13 H13C 109.5 . . ?
H13A C13 H13B 109.5 . . ?
H13A C13 H13C 109.5 . . ?
H13B C13 H13C 109.5 . . ?
C11 C14 H14A 109.5 . . ?
C11 C14 H14B 109.5 . . ?
C11 C14 H14C 109.5 . . ?
H14A C14 H14B 109.5 . . ?
H14A C14 H14C 109.5 . . ?
H14B C14 H14C 109.5 . . ?
C16 C15 N2 118.18(15) . . ?
C16 C15 C20 121.48(14) . . ?
C20 C15 N2 120.21(15) . . ?
C15 C16 C17 118.26(15) . . ?
C15 C16 C21 121.24(15) . . ?
C17 C16 C21 120.50(15) . . ?
C16 C17 H17 119.1 . . ?
C18 C17 C16 121.90(16) . . ?
C18 C17 H17 119.1 . . ?
C17 C18 C19 118.17(15) . . ?
C17 C18 C22 121.67(16) . . ?
C19 C18 C22 120.16(16) . . ?
C18 C19 H19 119.0 . . ?
C18 C19 C20 121.92(16) . . ?
C20 C19 H19 119.0 . . ?
C15 C20 C23 121.44(15) . . ?
C19 C20 C15 118.26(15) . . ?
C19 C20 C23 120.27(15) . . ?
C16 C21 H21A 109.5 . . ?
C16 C21 H21B 109.5 . . ?
C16 C21 H21C 109.5 . . ?
H21A C21 H21B 109.5 . . ?
H21A C21 H21C 109.5 . . ?
H21B C21 H21C 109.5 . . ?
C18 C22 H22A 109.5 . . ?
C18 C22 H22B 109.5 . . ?
C18 C22 H22C 109.5 . . ?
H22A C22 H22B 109.5 . . ?
H22A C22 H22C 109.5 . . ?
H22B C22 H22C 109.5 . . ?
C20 C23 H23A 109.5 . . ?
C20 C23 H23B 109.5 . . ?
C20 C23 H23C 109.5 . . ?
H23A C23 H23B 109.5 . . ?
H23A C23 H23C 109.5 . . ?
H23B C23 H23C 109.5 . . ?
N3 C24 C25 178.7(2) . . ?
C24 C25 H25A 109.5 . . ?
C24 C25 H25B 109.5 . . ?
C24 C25 H25C 109.5 . . ?
H25A C25 H25B 109.5 . . ?
H25A C25 H25C 109.5 . . ?
H25B C25 H25C 109.5 . . ?

loop_
_geom_bond_atom_site_label_1
_geom_bond_atom_site_label_2
_geom_bond_distance
_geom_bond_site_symmetry_2
_geom_bond_publ_flag
Se1 C1 1.8498(16) . ?
N1 C1 1.355(2) . ?
N1 C2 1.482(2) . ?
N1 C6 1.4458(19) . ?
N2 C1 1.359(2) . ?
N2 C5 1.535(5) . ?
N2 C5B 1.512(3) . ?
N2 C15 1.4469(19) . ?
C2 H2A 0.9900 . ?
C2 H2B 0.9900 . ?
C2 C3 1.518(2) . ?
C2 C3B 1.518(2) . ?
C3 H3A 0.9900 . ?
C3 H3B 0.9900 . ?
C3 C4 1.614(5) . ?
C3B H3BA 0.9900 . ?
C3B H3BB 0.9900 . ?
C3B C4B 1.507(3) . ?
C4 H4A 0.9900 . ?
C4 H4B 0.9900 . ?
C4 C5 1.506(7) . ?
C4B H4BA 0.9900 . ?
C4B H4BB 0.9900 . ?
C4B C5B 1.514(4) . ?
C5 H5A 0.9900 . ?
C5 H5B 0.9900 . ?
C5B H5BA 0.9900 . ?
C5B H5BB 0.9900 . ?
C6 C7 1.401(2) . ?
C6 C11 1.392(2) . ?
C7 C8 1.391(2) . ?
C7 C12 1.506(2) . ?
C8 H8 0.9500 . ?
C8 C9 1.394(2) . ?
C9 C10 1.392(2) . ?
C9 C13 1.510(2) . ?
C10 H10 0.9500 . ?
C10 C11 1.395(2) . ?
C11 C14 1.508(2) . ?
C12 H12A 0.9800 . ?
C12 H12B 0.9800 . ?
C12 H12C 0.9800 . ?
C13 H13A 0.9800 . ?
C13 H13B 0.9800 . ?
C13 H13C 0.9800 . ?
C14 H14A 0.9800 . ?
C14 H14B 0.9800 . ?
C14 H14C 0.9800 . ?
C15 C16 1.394(2) . ?
C15 C20 1.397(2) . ?
C16 C17 1.397(2) . ?
C16 C21 1.508(2) . ?
C17 H17 0.9500 . ?
C17 C18 1.390(2) . ?
C18 C19 1.392(2) . ?
C18 C22 1.510(2) . ?
C19 H19 0.9500 . ?
C19 C20 1.394(2) . ?
C20 C23 1.508(2) . ?
C21 H21A 0.9800 . ?
C21 H21B 0.9800 . ?
C21 H21C 0.9800 . ?
C22 H22A 0.9800 . ?
C22 H22B 0.9800 . ?
C22 H22C 0.9800 . ?
C23 H23A 0.9800 . ?
C23 H23B 0.9800 . ?
C23 H23C 0.9800 . ?
N3 C24 1.144(3) . ?
C24 C25 1.455(3) . ?
C25 H25A 0.9800 . ?
C25 H25B 0.9800 . ?
C25 H25C 0.9800 . ?

loop_
_geom_hbond_atom_site_label_D
_geom_hbond_atom_site_label_H
_geom_hbond_atom_site_label_A
_geom_hbond_distance_DH
_geom_hbond_distance_HA
_geom_hbond_distance_DA
_geom_hbond_angle_DHA
_geom_hbond_site_symmetry_A
C4 H4A Se1 0.99 3.09 4.009(6) 155.4 4_566
C4 H4B Se1 0.99 2.91 3.737(4) 141.1 2_646
C4B H4BB Se1 0.99 3.15 3.965(3) 140.8 2_646
C25 H25B Se1 0.98 3.03 3.829(2) 140.1 3_666

loop_
_geom_torsion_atom_site_label_1
_geom_torsion_atom_site_label_2
_geom_torsion_atom_site_label_3
_geom_torsion_atom_site_label_4
_geom_torsion
_geom_torsion_site_symmetry_1
_geom_torsion_site_symmetry_2
_geom_torsion_site_symmetry_3
_geom_torsion_site_symmetry_4
_geom_torsion_publ_flag
N1 C2 C3 C4 76.4(2) . . . . ?
N1 C2 C3B C4B 42.9(2) . . . . ?
N1 C6 C7 C8 -179.80(14) . . . . ?
N1 C6 C7 C12 2.2(2) . . . . ?
N1 C6 C11 C10 179.43(14) . . . . ?
N1 C6 C11 C14 -1.6(2) . . . . ?
N2 C15 C16 C17 175.44(14) . . . . ?
N2 C15 C16 C21 -5.4(2) . . . . ?
N2 C15 C20 C19 -176.33(14) . . . . ?
N2 C15 C20 C23 5.6(2) . . . . ?
C1 N1 C2 C3 -83.91(18) . . . . ?
C1 N1 C2 C3B -83.91(18) . . . . ?
C1 N1 C6 C7 -91.48(18) . . . . ?
C1 N1 C6 C11 90.54(18) . . . . ?
C1 N2 C5 C4 -90.9(4) . . . . ?
C1 N2 C5B C4B 28.1(4) . . . . ?
C1 N2 C15 C16 89.25(19) . . . . ?
C1 N2 C15 C20 -94.90(19) . . . . ?
C2 N1 C1 Se1 -154.72(12) . . . . ?
C2 N1 C1 N2 24.7(2) . . . . ?
C2 N1 C6 C7 72.64(18) . . . . ?
C2 N1 C6 C11 -105.35(16) . . . . ?
C2 C3 C4 C5 -63.8(4) . . . . ?
C2 C3B C4B C5B 43.9(3) . . . . ?
C3 C4 C5 N2 76.3(5) . . . . ?
C3B C4B C5B N2 -82.9(3) . . . . ?
C5 N2 C1 Se1 -130.4(2) . . . . ?
C5 N2 C1 N1 50.2(3) . . . . ?
C5 N2 C15 C16 -122.8(3) . . . . ?
C5 N2 C15 C20 53.0(3) . . . . ?
C5B N2 C1 Se1 -166.11(19) . . . . ?
C5B N2 C1 N1 14.5(3) . . . . ?
C5B N2 C15 C16 -87.0(2) . . . . ?
C5B N2 C15 C20 88.8(2) . . . . ?
C6 N1 C1 Se1 8.35(19) . . . . ?
C6 N1 C1 N2 -172.24(14) . . . . ?
C6 N1 C2 C3 112.40(15) . . . . ?
C6 N1 C2 C3B 112.40(15) . . . . ?
C6 C7 C8 C9 0.0(2) . . . . ?
C7 C6 C11 C10 1.5(2) . . . . ?
C7 C6 C11 C14 -179.52(15) . . . . ?
C7 C8 C9 C10 2.1(2) . . . . ?
C7 C8 C9 C13 -175.77(15) . . . . ?
C8 C9 C10 C11 -2.5(2) . . . . ?
C9 C10 C11 C6 0.7(2) . . . . ?
C9 C10 C11 C14 -178.26(15) . . . . ?
C11 C6 C7 C8 -1.9(2) . . . . ?
C11 C6 C7 C12 -179.83(15) . . . . ?
C12 C7 C8 C9 177.99(15) . . . . ?
C13 C9 C10 C11 175.38(14) . . . . ?
C15 N2 C1 Se1 18.5(2) . . . . ?
C15 N2 C1 N1 -160.95(14) . . . . ?
C15 N2 C5 C4 119.6(3) . . . . ?
C15 N2 C5B C4B -156.2(2) . . . . ?
C15 C16 C17 C18 1.1(2) . . . . ?
C16 C15 C20 C19 -0.6(2) . . . . ?
C16 C15 C20 C23 -178.66(16) . . . . ?
C16 C17 C18 C19 -0.9(3) . . . . ?
C16 C17 C18 C22 179.05(16) . . . . ?
C17 C18 C19 C20 -0.1(3) . . . . ?
C18 C19 C20 C15 0.9(3) . . . . ?
C18 C19 C20 C23 178.94(16) . . . . ?
C20 C15 C16 C17 -0.4(2) . . . . ?
C20 C15 C16 C21 178.83(15) . . . . ?
C21 C16 C17 C18 -178.05(16) . . . . ?
C22 C18 C19 C20 179.91(16) . . . . ?

_cod_database_fobs_code 2109047
